data_1548771
loop_
_publ_author_name
'Zhang, Xiaolei'
'Zhan, Zhiying'
'Liang, Xiaoyu'
'Chen, Chen'
'Liu, Xiaoli'
'Jia, YueJiao'
'Hu, Ming'

_publ_section_title
;
 Lanthanide-MOFs constructed from mixed dicarboxylate ligands as selective
 multi-responsive luminescent sensors.
;
_journal_issue 10
_journal_name_full 'Dalton transactions (Cambridge, England : 2003)'
_journal_page_first 3272
_journal_page_last 3282
_journal_paper_doi 10.1039/c7dt02966g
_journal_volume 47
_journal_year 2018
_chemical_formula_sum 'C19 H17 N O9 Sm'
_chemical_formula_weight 553.69
_space_group_IT_number 2
_space_group_name_Hall '-P 1'
_space_group_name_H-M_alt 'P -1'
_symmetry_cell_setting triclinic
_symmetry_space_group_name_Hall '-P 1'
_symmetry_space_group_name_H-M 'P -1'
_atom_sites_solution_hydrogens geom
_atom_sites_solution_primary direct
_atom_sites_solution_secondary difmap
_audit_creation_method SHELXL-97
_audit_update_record
;
2015-12-22 deposited with the CCDC.
2018-01-25 downloaded from the CCDC.
;
_cell_angle_alpha 112.682(16)
_cell_angle_beta 97.805(15)
_cell_angle_gamma 92.550(12)
_cell_formula_units_Z 2
_cell_length_a 6.0501(9)
_cell_length_b 13.625(2)
_cell_length_c 13.700(3)
_cell_measurement_reflns_used 796
_cell_measurement_temperature 293(2)
_cell_measurement_theta_max 58.5620
_cell_measurement_theta_min 7.7600
_cell_volume 1026.5(3)
_computing_structure_refinement 'SHELXL-97 (Sheldrick, 1997)'
_computing_structure_solution 'SHELXS-97 (Sheldrick, 1990)'
_diffrn_ambient_temperature 293(2)
_diffrn_measured_fraction_theta_full 0.998
_diffrn_measured_fraction_theta_max 0.998
_diffrn_measurement_device_type 'Xcalibur, Eos, Gemini'
_diffrn_radiation_monochromator graphite
_diffrn_radiation_source 'fine-focus sealed tube'
_diffrn_radiation_type CuK\a
_diffrn_radiation_wavelength 1.54184
_diffrn_reflns_av_R_equivalents 0.0937
_diffrn_reflns_av_sigmaI/netI 0.1877
_diffrn_reflns_limit_h_max 7
_diffrn_reflns_limit_h_min -5
_diffrn_reflns_limit_k_max 16
_diffrn_reflns_limit_k_min -15
_diffrn_reflns_limit_l_max 12
_diffrn_reflns_limit_l_min -16
_diffrn_reflns_number 6032
_diffrn_reflns_theta_full 67.25
_diffrn_reflns_theta_max 67.25
_diffrn_reflns_theta_min 3.54
_exptl_absorpt_coefficient_mu 21.944
_exptl_absorpt_correction_T_max 0.2727
_exptl_absorpt_correction_T_min 0.2427
_exptl_absorpt_correction_type multi-scan
_exptl_absorpt_process_details sadabs
_exptl_crystal_colour 'pale yellow '
_exptl_crystal_density_diffrn 1.791
_exptl_crystal_density_method 'not measured'
_exptl_crystal_description strip
_exptl_crystal_F_000 544
_exptl_crystal_size_max 0.09
_exptl_crystal_size_mid 0.08
_exptl_crystal_size_min 0.08
_refine_diff_density_max 1.100
_refine_diff_density_min -1.299
_refine_diff_density_rms 0.194
_refine_ls_extinction_method none
_refine_ls_goodness_of_fit_ref 1.017
_refine_ls_hydrogen_treatment mixed
_refine_ls_matrix_type full
_refine_ls_number_parameters 346
_refine_ls_number_reflns 3684
_refine_ls_number_restraints 1197
_refine_ls_restrained_S_all 0.898
_refine_ls_R_factor_all 0.1258
_refine_ls_R_factor_gt 0.0790
_refine_ls_shift/su_max 0.001
_refine_ls_shift/su_mean 0.000
_refine_ls_structure_factor_coef Fsqd
_refine_ls_weighting_details 'calc w=1/[\s^2^(Fo^2^)+(0.0612P)^2^+0.0000P] where P=(Fo^2^+2Fc^2^)/3'
_refine_ls_weighting_scheme calc
_refine_ls_wR_factor_gt 0.1671
_refine_ls_wR_factor_ref 0.2071
_reflns_number_gt 2310
_reflns_number_total 3684
_reflns_threshold_expression >2sigma(I)
_cod_data_source_file c7dt02966g2.cif
_cod_data_source_block 1
_cod_depositor_comments 'Adding full bibliography for 1548771--1548775.cif.'
_cod_original_sg_symbol_H-M P-1
_cod_database_code 1548771

loop_
_symmetry_equiv_pos_as_xyz
'x, y, z'
'-x, -y, -z'

loop_
_atom_site_label
_atom_site_type_symbol
_atom_site_fract_x
_atom_site_fract_y
_atom_site_fract_z
_atom_site_U_iso_or_equiv
_atom_site_adp_type
_atom_site_occupancy
_atom_site_symmetry_multiplicity
_atom_site_calc_flag
_atom_site_refinement_flags
_atom_site_disorder_assembly
_atom_site_disorder_group
Sm1 Sm 0.44904(13) 0.16566(6) 1.06863(6) 0.0353(2) Uani 1 1 d U . .
N1 N 0.254(4) -0.3085(18) 0.3601(17) 0.068(3) Uani 0.699(9) 1 d PU A 1
N1' N 0.350(8) -0.259(3) 0.392(3) 0.062(4) Uani 0.301(9) 1 d PDU A 2
O1 O 0.3517(15) -0.0235(7) 0.9114(7) 0.0393(19) Uani 1 1 d U . .
O2 O 0.1800(15) 0.1107(7) 0.8993(7) 0.0427(19) Uani 1 1 d U . .
O3 O -0.1536(14) -0.0747(7) 0.8792(7) 0.0385(19) Uani 1 1 d U . .
O4 O -0.3841(15) -0.1985(8) 0.7454(7) 0.044(2) Uani 1 1 d U . .
O5 O -0.078(3) -0.2179(13) 0.4111(12) 0.063(3) Uani 0.699(9) 1 d PU A 1
O6 O 0.4244(15) 0.3210(7) 1.0183(8) 0.044(2) Uani 1 1 d U . .
O7 O 0.1714(16) 0.3020(7) 1.1135(8) 0.046(2) Uani 1 1 d U . .
O8 O 0.7864(16) 0.2798(8) 1.1894(8) 0.046(2) Uani 1 1 d DU B .
H8A H 0.8358 0.3126 1.1539 0.056 Uiso 1 1 d R . .
O9 O 0.7272(15) 0.1446(8) 0.9537(8) 0.048(2) Uani 1 1 d U . .
H9A H 0.8478 0.1830 0.9903 0.072 Uiso 1 1 d R . .
H9B H 0.7520 0.0794 0.9275 0.072 Uiso 1 1 d R . .
O5' O 0.275(6) -0.078(3) 0.485(3) 0.058(3) Uani 0.301(9) 1 d PU A 2
C1 C 0.217(2) 0.0157(11) 0.8611(11) 0.037(2) Uani 1 1 d U . .
C2 C 0.131(2) -0.0469(12) 0.7435(11) 0.040(2) Uani 1 1 d U . .
C3 C 0.254(3) -0.0366(13) 0.6700(12) 0.051(3) Uani 1 1 d U A .
H3 H 0.3874 0.0087 0.6941 0.061 Uiso 1 1 calc R . .
C4 C 0.183(3) -0.0931(13) 0.5589(13) 0.055(3) Uani 1 1 d U . .
H4 H 0.2707 -0.0866 0.5107 0.067 Uiso 0.699(9) 1 d PR A 1
C5 C -0.017(3) -0.1575(14) 0.5220(13) 0.059(3) Uani 1 1 d U A .
H5 H -0.0664 -0.1928 0.4486 0.070 Uiso 0.301(9) 1 d PR A 2
C6 C -0.147(3) -0.1702(13) 0.5943(12) 0.053(3) Uani 1 1 d U . .
H6 H -0.2812 -0.2149 0.5696 0.064 Uiso 1 1 calc R A .
C7 C -0.074(2) -0.1163(12) 0.7008(11) 0.041(2) Uani 1 1 d U A .
C8 C -0.212(2) -0.1297(12) 0.7813(12) 0.040(2) Uani 1 1 d U . .
C9 C 0.091(4) -0.239(2) 0.3471(19) 0.058(3) Uani 0.699(9) 1 d PU A 1
C10 C 0.419(4) -0.330(2) 0.282(2) 0.064(4) Uani 0.699(9) 1 d PU A 1
H10 H 0.5316 -0.3739 0.2827 0.076 Uiso 0.699(9) 1 calc PR A 1
C11 C 0.398(4) -0.284(2) 0.2116(19) 0.059(4) Uani 0.699(9) 1 d PU A 1
H11 H 0.5061 -0.2923 0.1677 0.071 Uiso 0.699(9) 1 calc PR A 1
C12 C 0.238(7) -0.229(2) 0.2009(19) 0.054(3) Uani 0.699(9) 1 d PU A 1
H12 H 0.2279 -0.2037 0.1464 0.065 Uiso 0.699(9) 1 calc PR A 1
C13 C 0.086(4) -0.206(2) 0.2654(18) 0.059(3) Uani 0.699(9) 1 d PU A 1
H13 H -0.0285 -0.1661 0.2542 0.071 Uiso 0.699(9) 1 calc PR A 1
C14 C 0.242(2) 0.3446(11) 1.0555(11) 0.037(3) Uani 1 1 d U . .
C15 C 0.115(2) 0.4246(11) 1.0279(11) 0.035(3) Uani 1 1 d U . .
C16 C 0.189(2) 0.4657(11) 0.9567(12) 0.043(3) Uani 1 1 d U . .
H16 H 0.3170 0.4429 0.9275 0.052 Uiso 1 1 calc R . .
C17 C 0.074(2) 0.5395(11) 0.9297(12) 0.046(3) Uani 1 1 d U . .
H17 H 0.1249 0.5653 0.8822 0.056 Uiso 1 1 calc R . .
C18 C 0.817(4) 0.3628(18) 1.3028(15) 0.122(6) Uani 1 1 d DU . .
H18A H 0.9773 0.3846 1.3186 0.146 Uiso 1 1 d R B .
H18B H 0.7946 0.3199 1.3437 0.146 Uiso 1 1 d R . .
C19 C 0.728(7) 0.469(2) 1.363(3) 0.143(13) Uani 0.60(3) 1 d PDU B 1
H19A H 0.6755 0.5004 1.3127 0.215 Uiso 0.60(3) 1 calc PR B 1
H19B H 0.8466 0.5173 1.4160 0.215 Uiso 0.60(3) 1 calc PR B 1
H19C H 0.6071 0.4575 1.3966 0.215 Uiso 0.60(3) 1 calc PR B 1
C9' C 0.293(9) -0.161(3) 0.396(2) 0.057(4) Uani 0.301(9) 1 d PDU A 2
C10' C 0.348(9) -0.342(3) 0.293(3) 0.058(4) Uani 0.301(9) 1 d PDU A 2
H10' H 0.3577 -0.4114 0.2884 0.070 Uiso 0.301(9) 1 calc PR A 2
C11' C 0.332(9) -0.320(3) 0.202(2) 0.059(4) Uani 0.301(9) 1 d PDU A 2
H11' H 0.3625 -0.3710 0.1384 0.070 Uiso 0.301(9) 1 calc PR A 2
C12' C 0.271(15) -0.222(4) 0.206(3) 0.058(4) Uani 0.301(9) 1 d PDU A 2
H12' H 0.2331 -0.2115 0.1433 0.070 Uiso 0.301(9) 1 calc PR A 2
C13' C 0.265(9) -0.141(3) 0.304(3) 0.058(4) Uani 0.301(9) 1 d PDU A 2
H13' H 0.2433 -0.0721 0.3083 0.070 Uiso 0.301(9) 1 calc PR A 2
C19' C 0.704(7) 0.365(4) 1.399(3) 0.082(11) Uani 0.40(3) 1 d PDU B 2
H19D H 0.6254 0.2962 1.3804 0.123 Uiso 0.40(3) 1 d PR B 2
H19E H 0.6005 0.4185 1.4146 0.123 Uiso 0.40(3) 1 d PR B 2
H19F H 0.8180 0.3814 1.4603 0.123 Uiso 0.40(3) 1 d PR B 2

loop_
_atom_site_aniso_label
_atom_site_aniso_U_11
_atom_site_aniso_U_22
_atom_site_aniso_U_33
_atom_site_aniso_U_23
_atom_site_aniso_U_13
_atom_site_aniso_U_12
Sm1 0.0363(4) 0.0400(4) 0.0433(4) 0.0269(4) 0.0160(3) 0.0166(3)
N1 0.074(6) 0.074(6) 0.057(5) 0.025(5) 0.017(5) 0.009(5)
N1' 0.069(6) 0.069(6) 0.052(6) 0.025(5) 0.019(5) 0.008(6)
O1 0.041(4) 0.044(4) 0.042(4) 0.026(4) 0.008(4) 0.015(4)
O2 0.046(4) 0.042(4) 0.050(4) 0.025(3) 0.018(3) 0.021(3)
O3 0.040(4) 0.047(4) 0.040(4) 0.026(4) 0.017(4) 0.013(4)
O4 0.040(5) 0.056(5) 0.044(5) 0.027(4) 0.015(4) 0.017(4)
O5 0.069(5) 0.074(5) 0.050(5) 0.026(4) 0.018(4) 0.008(5)
O6 0.041(4) 0.046(4) 0.068(5) 0.040(4) 0.020(4) 0.017(4)
O7 0.053(5) 0.046(5) 0.052(5) 0.029(4) 0.020(4) 0.021(4)
O8 0.053(5) 0.048(5) 0.051(5) 0.030(4) 0.013(4) 0.010(4)
O9 0.043(5) 0.051(6) 0.064(6) 0.030(5) 0.030(5) 0.018(4)
O5' 0.066(6) 0.067(6) 0.050(5) 0.028(5) 0.021(5) 0.008(5)
C1 0.038(5) 0.046(5) 0.041(5) 0.025(4) 0.021(4) 0.021(4)
C2 0.044(5) 0.049(5) 0.041(4) 0.028(4) 0.018(4) 0.020(4)
C3 0.053(5) 0.057(5) 0.049(5) 0.025(4) 0.020(4) 0.005(4)
C4 0.063(5) 0.064(5) 0.048(5) 0.027(4) 0.023(4) 0.010(5)
C5 0.065(5) 0.065(5) 0.050(5) 0.025(4) 0.021(5) 0.004(5)
C6 0.056(5) 0.060(5) 0.050(5) 0.027(4) 0.016(5) 0.010(5)
C7 0.046(5) 0.051(5) 0.043(4) 0.033(4) 0.018(4) 0.012(4)
C8 0.041(5) 0.050(5) 0.045(5) 0.030(4) 0.018(4) 0.016(4)
C9 0.066(6) 0.069(6) 0.047(5) 0.028(5) 0.021(5) 0.013(5)
C10 0.070(6) 0.072(6) 0.055(6) 0.029(5) 0.016(5) 0.014(6)
C11 0.069(7) 0.067(7) 0.049(6) 0.029(6) 0.021(6) 0.011(6)
C12 0.065(6) 0.065(6) 0.045(5) 0.031(5) 0.021(5) 0.015(5)
C13 0.069(6) 0.067(6) 0.050(5) 0.027(5) 0.020(5) 0.014(5)
C14 0.037(5) 0.041(5) 0.049(5) 0.031(5) 0.016(5) 0.012(5)
C15 0.034(6) 0.037(6) 0.049(6) 0.031(5) 0.012(5) 0.014(5)
C16 0.033(6) 0.048(6) 0.061(6) 0.028(5) 0.019(5) 0.021(5)
C17 0.047(7) 0.046(7) 0.065(7) 0.036(6) 0.025(6) 0.018(6)
C18 0.109(10) 0.112(11) 0.104(10) 0.002(10) 0.013(10) 0.003(10)
C19 0.15(2) 0.093(19) 0.14(2) 0.002(18) 0.000(19) 0.047(18)
C9' 0.066(6) 0.067(6) 0.048(5) 0.029(5) 0.021(5) 0.010(5)
C10' 0.067(7) 0.068(6) 0.050(6) 0.029(6) 0.022(6) 0.011(6)
C11' 0.067(7) 0.069(7) 0.049(6) 0.028(6) 0.022(6) 0.011(6)
C12' 0.068(7) 0.068(6) 0.049(6) 0.029(6) 0.020(6) 0.014(6)
C13' 0.067(6) 0.067(6) 0.049(6) 0.028(5) 0.020(6) 0.011(6)
C19' 0.11(2) 0.087(19) 0.059(18) 0.039(16) 0.016(17) 0.000(18)

loop_
_atom_type_symbol
_atom_type_description
_atom_type_scat_dispersion_real
_atom_type_scat_dispersion_imag
_atom_type_scat_source
C C 0.0181 0.0091 'International Tables Vol C Tables 4.2.6.8 and 6.1.1.4'
H H 0.0000 0.0000 'International Tables Vol C Tables 4.2.6.8 and 6.1.1.4'
N N 0.0311 0.0180 'International Tables Vol C Tables 4.2.6.8 and 6.1.1.4'
O O 0.0492 0.0322 'International Tables Vol C Tables 4.2.6.8 and 6.1.1.4'
Sm Sm -5.3236 12.2178 'International Tables Vol C Tables 4.2.6.8 and 6.1.1.4'

loop_
_geom_angle_atom_site_label_1
_geom_angle_atom_site_label_2
_geom_angle_atom_site_label_3
_geom_angle
_geom_angle_site_symmetry_1
_geom_angle_site_symmetry_3
O1 Sm1 O9 76.4(3) 2_657 .
O1 Sm1 O3 80.6(3) 2_657 2_557
O9 Sm1 O3 146.0(3) . 2_557
O1 Sm1 O6 151.1(3) 2_657 .
O9 Sm1 O6 76.4(3) . .
O3 Sm1 O6 128.1(3) 2_557 .
O1 Sm1 O2 114.4(3) 2_657 .
O9 Sm1 O2 83.9(3) . .
O3 Sm1 O2 83.2(3) 2_557 .
O6 Sm1 O2 71.9(3) . .
O1 Sm1 O8 83.1(3) 2_657 .
O9 Sm1 O8 75.7(3) . .
O3 Sm1 O8 126.0(3) 2_557 .
O6 Sm1 O8 81.1(3) . .
O2 Sm1 O8 149.3(3) . .
O1 Sm1 O4 82.8(3) 2_657 2_557
O9 Sm1 O4 145.3(3) . 2_557
O3 Sm1 O4 52.7(3) 2_557 2_557
O6 Sm1 O4 115.5(3) . 2_557
O2 Sm1 O4 130.4(3) . 2_557
O8 Sm1 O4 74.4(3) . 2_557
O1 Sm1 O7 154.6(3) 2_657 .
O9 Sm1 O7 128.7(3) . .
O3 Sm1 O7 78.0(3) 2_557 .
O6 Sm1 O7 52.6(3) . .
O2 Sm1 O7 76.6(3) . .
O8 Sm1 O7 98.5(3) . .
O4 Sm1 O7 73.3(3) 2_557 .
O1 Sm1 O1 63.5(3) 2_657 .
O9 Sm1 O1 72.6(3) . .
O3 Sm1 O1 74.9(3) 2_557 .
O6 Sm1 O1 116.3(3) . .
O2 Sm1 O1 50.9(3) . .
O8 Sm1 O1 138.1(3) . .
O4 Sm1 O1 121.8(3) 2_557 .
O7 Sm1 O1 122.7(3) . .
O1 Sm1 C8 81.7(3) 2_657 2_557
O9 Sm1 C8 158.1(4) . 2_557
O3 Sm1 C8 26.0(4) 2_557 2_557
O6 Sm1 C8 124.9(3) . 2_557
O2 Sm1 C8 106.5(4) . 2_557
O8 Sm1 C8 100.8(4) . 2_557
O4 Sm1 C8 26.7(4) 2_557 2_557
O7 Sm1 C8 73.1(3) . 2_557
O1 Sm1 C8 98.6(4) . 2_557
O1 Sm1 C14 175.7(4) 2_657 .
O9 Sm1 C14 102.6(3) . .
O3 Sm1 C14 102.0(3) 2_557 .
O6 Sm1 C14 26.7(3) . .
O2 Sm1 C14 69.5(4) . .
O8 Sm1 C14 92.6(4) . .
O4 Sm1 C14 96.0(3) 2_557 .
O7 Sm1 C14 26.1(3) . .
O1 Sm1 C14 120.4(3) . .
C8 Sm1 C14 99.2(4) 2_557 .
O1 Sm1 C1 89.3(4) 2_657 .
O9 Sm1 C1 76.6(3) . .
O3 Sm1 C1 78.5(3) 2_557 .
O6 Sm1 C1 93.6(4) . .
O2 Sm1 C1 25.1(3) . .
O8 Sm1 C1 152.2(3) . .
O4 Sm1 C1 131.2(4) 2_557 .
O7 Sm1 C1 99.7(3) . .
O1 Sm1 C1 25.8(3) . .
C8 Sm1 C1 104.5(4) 2_557 .
C14 Sm1 C1 94.5(4) . .
C9 N1 C10 113.6(19) . .
C9' N1' C10' 119.7(8) . .
C1 O1 Sm1 153.9(9) . 2_657
C1 O1 Sm1 89.5(8) . .
Sm1 O1 Sm1 116.5(3) 2_657 .
C1 O2 Sm1 97.1(8) . .
C8 O3 Sm1 93.9(8) . 2_557
C8 O4 Sm1 91.5(8) . 2_557
C9 O5 C5 118.5(18) . .
C14 O6 Sm1 93.2(7) . .
C14 O7 Sm1 91.8(8) . .
C18 O8 Sm1 131.4(11) . .
C4 O5' C9' 119(4) . .
O2 C1 O1 122.4(14) . .
O2 C1 C2 117.0(12) . .
O1 C1 C2 119.4(12) . .
O2 C1 Sm1 57.8(8) . .
O1 C1 Sm1 64.6(8) . .
C2 C1 Sm1 166.1(9) . .
C3 C2 C7 116.4(14) . .
C3 C2 C1 118.9(14) . .
C7 C2 C1 124.7(12) . .
C2 C3 C4 121.4(15) . .
O5' C4 C5 115(2) . .
O5' C4 C3 124(2) . .
C5 C4 C3 119.9(15) . .
C4 C5 C6 120.4(16) . .
C4 C5 O5 118.7(15) . .
C6 C5 O5 120.6(16) . .
C7 C6 C5 118.7(16) . .
C6 C7 C2 123.1(13) . .
C6 C7 C8 119.7(14) . .
C2 C7 C8 117.2(13) . .
O3 C8 O4 121.7(12) . .
O3 C8 C7 120.1(13) . .
O4 C8 C7 118.2(13) . .
O3 C8 Sm1 60.1(7) . 2_557
O4 C8 Sm1 61.8(7) . 2_557
C7 C8 Sm1 176.0(9) . 2_557
C13 C9 O5 121(2) . .
C13 C9 N1 120(2) . .
O5 C9 N1 119(2) . .
C11 C10 N1 118(2) . .
C12 C11 C10 124(3) . .
C11 C12 C13 122(2) . .
C12 C13 C9 122(2) . .
O7 C14 O6 121.1(12) . .
O7 C14 C15 121.0(12) . .
O6 C14 C15 118.0(11) . .
O7 C14 Sm1 62.1(7) . .
O6 C14 Sm1 60.1(6) . .
C15 C14 Sm1 169.4(10) . .
C17 C15 C16 118.2(12) 2_567 .
C17 C15 C14 122.0(12) 2_567 .
C16 C15 C14 119.8(11) . .
C17 C16 C15 120.7(12) . .
C15 C17 C16 121.1(13) 2_567 .
O8 C18 C19 137(3) . .
O8 C18 C19' 130(3) . .
C19 C18 C19' 66(2) . .
O5' C9' N1' 125(3) . .
O5' C9' C13' 115(3) . .
N1' C9' C13' 119.8(8) . .
N1' C10' C11' 119.6(8) . .
C12' C11' C10' 119.6(9) . .
C13' C12' C11' 119.7(9) . .
C12' C13' C9' 120.0(8) . .

loop_
_geom_bond_atom_site_label_1
_geom_bond_atom_site_label_2
_geom_bond_distance
_geom_bond_site_symmetry_2
Sm1 O1 2.409(9) 2_657
Sm1 O9 2.409(8) .
Sm1 O3 2.465(8) 2_557
Sm1 O6 2.471(8) .
Sm1 O2 2.474(10) .
Sm1 O8 2.477(10) .
Sm1 O4 2.500(9) 2_557
Sm1 O7 2.516(9) .
Sm1 O1 2.621(9) .
Sm1 C8 2.837(13) 2_557
Sm1 C14 2.846(13) .
Sm1 C1 2.901(15) .
N1 C9 1.44(3) .
N1 C10 1.52(3) .
N1' C9' 1.381(8) .
N1' C10' 1.382(8) .
O1 C1 1.264(14) .
O1 Sm1 2.409(9) 2_657
O2 C1 1.239(15) .
O3 C8 1.249(16) .
O3 Sm1 2.465(8) 2_557
O4 C8 1.276(16) .
O4 Sm1 2.500(9) 2_557
O5 C9 1.40(2) .
O5 C5 1.41(2) .
O6 C14 1.283(14) .
O7 C14 1.255(14) .
O8 C18 1.508(14) .
O5' C4 1.29(3) .
O5' C9' 1.33(4) .
C1 C2 1.506(19) .
C2 C3 1.374(17) .
C2 C7 1.432(19) .
C3 C4 1.41(2) .
C4 C5 1.37(2) .
C5 C6 1.399(19) .
C6 C7 1.35(2) .
C7 C8 1.528(17) .
C8 Sm1 2.837(13) 2_557
C9 C13 1.36(3) .
C10 C11 1.33(3) .
C11 C12 1.28(4) .
C12 C13 1.33(4) .
C14 C15 1.494(16) .
C15 C17 1.375(17) 2_567
C15 C16 1.408(17) .
C16 C17 1.383(17) .
C17 C15 1.375(17) 2_567
C18 C19 1.530(17) .
C18 C19' 1.551(17) .
C9' C13' 1.382(8) .
C10' C11' 1.383(8) .
C11' C12' 1.382(8) .
C12' C13' 1.380(8) .
